data_4021479
loop_
_publ_author_name
'Fraser F. Fleming'
'Zhiyu Zhang'
'Guoqing Wei'
'Omar W. Steward'

_publ_contact_author_address
;Department of Chemistry and Biochemistry
 Duquesne University
 Pittsburgh, PA 15282 USA
;
_publ_contact_author_email ' steward@duq.edu '
_publ_contact_author_fax ' (412) 396 5683 '
_publ_contact_author_name 'Omar W. Steward'
_publ_contact_author_phone ' (412) 396 6338 '
_publ_section_title
;
 C-Metalated Nitriles: Electrophile-Dependent Alkylations and Acylations
;
_journal_name_full 'Journal of Organic Chemistry'
_journal_page_first 1430
_journal_page_last 1435
_journal_paper_doi 10.1021/jo052102j
_journal_volume 71
_journal_year 2006
_chemical_formula_moiety 'C15 H19 N O '
_chemical_formula_sum 'C15 H19 N O'
_chemical_formula_weight 229.32
_space_group_IT_number 61
_symmetry_cell_setting orthorhombic
_symmetry_Int_Tables_number 61
_symmetry_space_group_name_Hall '-P 2ac 2ab'
_symmetry_space_group_name_H-M 'P b c a'
_audit_creation_date 'Tues. June 24, 2003'
_audit_creation_method 'by teXsan v1.8'
_audit_update_record '8/11/03 update Omar W. Steward'
_cell_angle_alpha 90
_cell_angle_beta 90
_cell_angle_gamma 90
_cell_formula_units_Z 8
_cell_length_a 15.645(5)
_cell_length_b 15.428(2)
_cell_length_c 11.384(3)
_cell_measurement_reflns_used 23
_cell_measurement_temperature 294.2
_cell_measurement_theta_max 16.8
_cell_measurement_theta_min 15.1
_cell_volume 2747(1)
_computing_cell_refinement 'MSC/AFC Diffractometer Control'
_computing_data_collection 'MSC/AFC Diffractometer Control'
_computing_data_reduction 'teXsan (MSC, 1992-1997)'
_computing_publication_material 'teXsan (MSC, 1992-1997)'
_computing_structure_refinement 'teXsan (MSC, 1992-1997)'
_diffrn_ambient_temperature 294
_diffrn_measurement_device_type 'Rigaku AFC7R'
_diffrn_measurement_method \w-2\q
_diffrn_orient_matrix_UB_11 0.03788
_diffrn_orient_matrix_UB_12 -0.04571
_diffrn_orient_matrix_UB_13 -0.03418
_diffrn_orient_matrix_UB_21 0.05140
_diffrn_orient_matrix_UB_22 0.03186
_diffrn_orient_matrix_UB_23 0.02933
_diffrn_orient_matrix_UB_31 -0.00287
_diffrn_orient_matrix_UB_32 -0.03311
_diffrn_orient_matrix_UB_33 0.07541
_diffrn_radiation_detector 'scintillation counter'
_diffrn_radiation_monochromator graphite
_diffrn_radiation_source 'Rigaku rotating anode'
_diffrn_radiation_type 'Mo K\a'
_diffrn_radiation_wavelength 0.7107
_diffrn_reflns_av_R_equivalents 0.00000
_diffrn_reflns_av_sigmaI/netI 0.150
_diffrn_reflns_limit_h_max 20
_diffrn_reflns_limit_h_min 0
_diffrn_reflns_limit_k_max 20
_diffrn_reflns_limit_k_min 0
_diffrn_reflns_limit_l_max 14
_diffrn_reflns_limit_l_min 0
_diffrn_reflns_number 3554
_diffrn_reflns_reduction_process 'Lp corrections applied'
_diffrn_reflns_theta_max 27.50
_diffrn_reflns_theta_min 2.58
_diffrn_standards_decay_% -0.30
_diffrn_standards_interval_count 150
_diffrn_standards_number 3
_exptl_absorpt_coefficient_mu 0.069
_exptl_absorpt_correction_T_max 0.996
_exptl_absorpt_correction_T_min 0.969
_exptl_absorpt_correction_type
;
\y scans (North,Phillips & Matthews, 1968)
;
_exptl_crystal_colour colorless
_exptl_crystal_density_diffrn 1.109
_exptl_crystal_density_meas ?
_exptl_crystal_description plate
_exptl_crystal_F_000 992.00
_exptl_crystal_size_max 0.60
_exptl_crystal_size_mid 0.50
_exptl_crystal_size_min 0.20
_refine_diff_density_max 0.14
_refine_diff_density_min -0.18
_refine_ls_extinction_method none
_refine_ls_goodness_of_fit_ref 1.478
_refine_ls_hydrogen_treatment noref
_refine_ls_matrix_type full
_refine_ls_number_constraints 0
_refine_ls_number_parameters 154
_refine_ls_number_reflns 1150
_refine_ls_number_restraints 0
_refine_ls_R_factor_gt 0.0528
_refine_ls_shift/su_max 0.0020
_refine_ls_shift/su_mean 0.0000
_refine_ls_structure_factor_coef F
_refine_ls_weighting_details 'w = 1/[\s^2^(Fo) + 0.00040|Fo|^2^]'
_refine_ls_weighting_scheme sigma
_refine_ls_wR_factor_ref 0.0561
_reflns_number_gt 1150
_reflns_number_total 3554
_reflns_threshold_expression I>3.00\s(I)
_cod_data_source_file jo052102jsi20051214_105650_03.cif
_cod_depositor_comments
;
The following automatic conversions were performed:
data name '_geom_bond_atom_site_label_D' replaced with
'_geom_hbond_atom_site_label_D' as specified in the replacement file
'/home/antanas/src/cod-tools/trunk/data/replacement-values/replacement_tags.lst'.

data
name '_geom_bond_atom_site_label_H' replaced with
'_geom_hbond_atom_site_label_H' as specified in the replacement file
'/home/antanas/src/cod-tools/trunk/data/replacement-values/replacement_tags.lst'.

data
name '_geom_bond_atom_site_label_A' replaced with
'_geom_hbond_atom_site_label_A' as specified in the replacement file
'/home/antanas/src/cod-tools/trunk/data/replacement-values/replacement_tags.lst'.

data
name '_geom_bond_distance_DH' replaced with '_geom_hbond_distance_DH'
as specified in the replacement file
'/home/antanas/src/cod-tools/trunk/data/replacement-values/replacement_tags.lst'.

data
name '_geom_contact_distance_HA' replaced with
'_geom_hbond_distance_HA' as specified in the replacement file
'/home/antanas/src/cod-tools/trunk/data/replacement-values/replacement_tags.lst'.

data
name '_geom_contact_distance_DA' replaced with
'_geom_hbond_distance_DA' as specified in the replacement file
'/home/antanas/src/cod-tools/trunk/data/replacement-values/replacement_tags.lst'.

data
name '_geom_angle_DHA' replaced with '_geom_hbond_angle_DHA' as
specified in the replacement file
'/home/antanas/src/cod-tools/trunk/data/replacement-values/replacement_tags.lst'.

data
name '_geom_contact_site_symmetry_A' replaced with
'_geom_hbond_site_symmetry_A' as specified in the replacement file
'/home/antanas/src/cod-tools/trunk/data/replacement-values/replacement_tags.lst'.

Automatic conversion script
Id: cif_correct_tags 5005 2017-03-03 11:38:54Z antanas 
;
_cod_original_sg_symbol_H-M 'P b c a    '
_cod_original_formula_sum 'C15 H19 N O '
_cod_database_code 4021479

loop_
_symmetry_equiv_pos_as_xyz
'   +x,   +y,   +z'
'1/2+x,1/2-y,   -z'
'   -x,1/2+y,1/2-z'
'1/2-x,   -y,1/2+z'
'   -x,   -y,   -z'
'1/2-x,1/2+y,   +z'
'   +x,1/2-y,1/2+z'
'1/2+x,   +y,1/2-z'

loop_
_atom_site_label
_atom_site_fract_x
_atom_site_fract_y
_atom_site_fract_z
_atom_site_U_iso_or_equiv
_atom_site_occupancy
_atom_site_adp_type
_atom_site_calc_flag
O(1) 0.4706(2) 0.2544(1) 0.8207(2) 0.0776(9) 1.000 Uani d
N(1) 0.5603(2) -0.0595(2) 0.6288(3) 0.072(1) 1.000 Uani d
C(1) 0.4527(3) 0.2340(2) 0.6998(3) 0.064(1) 1.000 Uani d
C(2) 0.5156(3) 0.2815(2) 0.6207(3) 0.077(1) 1.000 Uani d
C(3) 0.6067(3) 0.2516(2) 0.6336(4) 0.083(1) 1.000 Uani d
C(4) 0.6139(3) 0.1549(2) 0.6124(4) 0.073(1) 1.000 Uani d
C(5) 0.5562(2) 0.1030(2) 0.6963(3) 0.054(1) 1.000 Uani d
C(6) 0.4619(2) 0.1350(2) 0.6836(3) 0.054(1) 1.000 Uani d
C(7) 0.3622(3) 0.2611(3) 0.6715(4) 0.093(2) 1.000 Uani d
C(8) 0.5580(2) 0.0110(2) 0.6570(3) 0.056(1) 1.000 Uani d
C(9) 0.5924(3) 0.1039(2) 0.8217(4) 0.075(1) 1.000 Uani d
C(10) 0.3993(3) 0.0789(2) 0.7500(4) 0.056(1) 1.000 Uani d
C(11) 0.3850(3) 0.0858(2) 0.8702(4) 0.071(1) 1.000 Uani d
C(12) 0.3299(3) 0.0297(3) 0.9267(4) 0.088(2) 1.000 Uani d
C(13) 0.2876(3) -0.0340(3) 0.8655(6) 0.093(2) 1.000 Uani d
C(14) 0.3001(3) -0.0410(3) 0.7454(6) 0.088(2) 1.000 Uani d
C(15) 0.3553(3) 0.0153(3) 0.6889(4) 0.070(1) 1.000 Uani d
H(1) 0.5012 0.2718 0.5380 0.092 1.000 Uiso c
H(2) 0.5132 0.3431 0.6326 0.092 1.000 Uiso c
H(3) 0.6274 0.2638 0.7143 0.101 1.000 Uiso c
H(4) 0.6471 0.2847 0.5839 0.101 1.000 Uiso c
H(5) 0.5969 0.1445 0.5294 0.089 1.000 Uiso c
H(6) 0.6731 0.1353 0.6158 0.089 1.000 Uiso c
H(7) 0.4485 0.1257 0.6001 0.066 1.000 Uiso c
H(8) 0.3457 0.2470 0.5917 0.112 1.000 Uiso c
H(9) 0.3201 0.2289 0.7210 0.112 1.000 Uiso c
H(10) 0.3506 0.3206 0.6843 0.112 1.000 Uiso c
H(11) 0.5921 0.1613 0.8562 0.093 1.000 Uiso c
H(12) 0.6492 0.0820 0.8272 0.093 1.000 Uiso c
H(13) 0.5573 0.0682 0.8751 0.093 1.000 Uiso c
H(14) 0.4180 0.1312 0.9181 0.095 1.000 Uiso c
H(15) 0.3189 0.0359 1.0116 0.108 1.000 Uiso c
H(16) 0.2508 -0.0747 0.9062 0.106 1.000 Uiso c
H(17) 0.2697 -0.0852 0.7020 0.106 1.000 Uiso c
H(18) 0.3641 0.0102 0.6013 0.087 1.000 Uiso c
H(19) 0.4619 0.3225 0.8298 0.103 1.000 Uiso c

loop_
_atom_site_aniso_label
_atom_site_aniso_U_11
_atom_site_aniso_U_22
_atom_site_aniso_U_33
_atom_site_aniso_U_12
_atom_site_aniso_U_13
_atom_site_aniso_U_23
O(1) 0.138(2) 0.040(1) 0.055(2) 0.016(2) -0.002(2) -0.007(1)
N(1) 0.088(3) 0.038(2) 0.091(3) 0.003(2) 0.009(2) -0.004(2)
C(1) 0.097(3) 0.041(2) 0.055(3) 0.019(2) -0.007(3) 0.004(2)
C(2) 0.129(4) 0.037(2) 0.066(3) 0.004(2) 0.009(3) 0.004(2)
C(3) 0.105(3) 0.045(2) 0.098(3) -0.010(3) 0.007(3) 0.001(2)
C(4) 0.080(3) 0.046(2) 0.092(3) -0.005(2) 0.010(3) -0.002(2)
C(5) 0.069(3) 0.034(2) 0.060(2) 0.003(2) -0.001(2) -0.004(2)
C(6) 0.076(3) 0.040(2) 0.045(2) 0.007(2) -0.008(2) -0.002(2)
C(7) 0.110(4) 0.065(3) 0.105(4) 0.032(3) -0.004(3) 0.013(3)
C(8) 0.062(3) 0.042(2) 0.064(3) 0.005(2) 0.009(2) 0.001(2)
C(9) 0.091(3) 0.060(2) 0.075(3) 0.011(2) -0.024(3) -0.005(2)
C(10) 0.064(3) 0.043(2) 0.060(3) 0.010(2) -0.003(3) 0.003(2)
C(11) 0.085(3) 0.061(2) 0.067(3) 0.009(2) 0.014(3) 0.010(2)
C(12) 0.099(4) 0.078(3) 0.089(4) 0.025(3) 0.029(3) 0.022(3)
C(13) 0.068(3) 0.078(3) 0.135(5) 0.012(3) 0.018(4) 0.043(4)
C(14) 0.069(3) 0.074(3) 0.122(4) -0.006(3) -0.019(3) 0.010(3)
C(15) 0.065(3) 0.064(2) 0.082(3) -0.002(2) -0.010(3) 0.005(3)

loop_
_atom_type_symbol
_atom_type_oxidation_number
_atom_type_number_in_cell
_atom_type_scat_dispersion_real
_atom_type_scat_dispersion_imag
_atom_type_scat_source
C 0 120 0.003 0.002
;International Tables for Crystallography
(1992, Vol. C, Tables 4.2.6.8 and 6.1.1.1)
;
H 0 152 0.000 0.000
;International Tables for Crystallography
(1992, Vol. C, Table 6.1.1.2)
;
N 0 8 0.006 0.003
;International Tables for Crystallography
(1992, Vol. C, Tables 4.2.6.8 and 6.1.1.1)
;
O 0 8 0.011 0.006
;International Tables for Crystallography
(1992, Vol. C, Tables 4.2.6.8 and 6.1.1.1)
;

loop_
_geom_angle_atom_site_label_1
_geom_angle_atom_site_label_2
_geom_angle_atom_site_label_3
_geom_angle
_geom_angle_publ_flag
C(1) O(1) H(19) 106.5 no
O(1) C(1) C(2) 109.6(3) yes
O(1) C(1) C(6) 108.2(3) yes
O(1) C(1) C(7) 109.1(3) yes
C(2) C(1) C(6) 110.2(3) yes
C(2) C(1) C(7) 110.3(3) yes
C(6) C(1) C(7) 109.5(3) yes
C(1) C(2) C(3) 114.0(3) yes
C(1) C(2) H(1) 110.3 no
C(1) C(2) H(2) 111.5 no
C(3) C(2) H(1) 105.4 no
C(3) C(2) H(2) 109.0 no
H(1) C(2) H(2) 106.2 no
C(2) C(3) C(4) 110.9(4) yes
C(2) C(3) H(3) 110.0 no
C(2) C(3) H(4) 113.0 no
C(4) C(3) H(3) 108.0 no
C(4) C(3) H(4) 111.6 no
H(3) C(3) H(4) 102.9 no
C(3) C(4) C(5) 111.7(3) yes
C(3) C(4) H(5) 106.9 no
C(3) C(4) H(6) 111.8 no
C(5) C(4) H(5) 110.3 no
C(5) C(4) H(6) 111.8 no
H(5) C(4) H(6) 104.0 no
C(4) C(5) C(6) 109.4(3) yes
C(4) C(5) C(8) 107.4(3) yes
C(4) C(5) C(9) 110.8(3) yes
C(6) C(5) C(8) 107.0(3) yes
C(6) C(5) C(9) 115.5(3) yes
C(8) C(5) C(9) 106.4(3) yes
C(1) C(6) C(5) 112.9(3) yes
C(1) C(6) C(10) 116.6(3) yes
C(1) C(6) H(7) 103.9 no
C(5) C(6) C(10) 112.6(3) yes
C(5) C(6) H(7) 104.0 no
C(10) C(6) H(7) 105.2 no
C(1) C(7) H(8) 112.8 no
C(1) C(7) H(9) 111.1 no
C(1) C(7) H(10) 114.4 no
H(8) C(7) H(9) 104.0 no
H(8) C(7) H(10) 108.1 no
H(9) C(7) H(10) 105.6 no
N(1) C(8) C(5) 178.7(4) yes
C(5) C(9) H(11) 112.6 no
C(5) C(9) H(12) 113.7 no
C(5) C(9) H(13) 111.3 no
H(11) C(9) H(12) 107.6 no
H(11) C(9) H(13) 104.9 no
H(12) C(9) H(13) 106.2 no
C(6) C(10) C(11) 123.6(4) yes
C(6) C(10) C(15) 118.5(4) yes
C(11) C(10) C(15) 117.9(4) yes
C(10) C(11) C(12) 120.8(4) yes
C(10) C(11) H(14) 119.6 no
C(12) C(11) H(14) 119.6 no
C(11) C(12) C(13) 120.8(5) yes
C(11) C(12) H(15) 120.3 no
C(13) C(12) H(15) 118.8 no
C(12) C(13) C(14) 119.2(5) yes
C(12) C(13) H(16) 120.5 no
C(14) C(13) H(16) 120.3 no
C(13) C(14) C(15) 119.9(5) yes
C(13) C(14) H(17) 119.3 no
C(15) C(14) H(17) 120.8 no
C(10) C(15) C(14) 121.4(4) yes
C(10) C(15) H(18) 118.9 no
C(14) C(15) H(18) 119.6 no

loop_
_geom_bond_atom_site_label_1
_geom_bond_atom_site_label_2
_geom_bond_distance
_geom_bond_publ_flag
O(1) C(1) 1.439(4) yes
O(1) H(19) 1.06 no
N(1) C(8) 1.135(4) yes
C(1) C(2) 1.522(5) yes
C(1) C(6) 1.545(4) yes
C(1) C(7) 1.510(5) yes
C(2) C(3) 1.506(5) yes
C(2) H(1) 0.98 no
C(2) H(2) 0.96 no
C(3) C(4) 1.515(5) yes
C(3) H(3) 0.99 no
C(3) H(4) 0.99 no
C(4) C(5) 1.539(5) yes
C(4) H(5) 0.99 no
C(4) H(6) 0.97 no
C(5) C(6) 1.564(5) yes
C(5) C(8) 1.488(4) yes
C(5) C(9) 1.536(5) yes
C(6) C(10) 1.509(5) yes
C(6) H(7) 0.98 no
C(7) H(8) 0.97 no
C(7) H(9) 1.00 no
C(7) H(10) 0.95 no
C(9) H(11) 0.97 no
C(9) H(12) 0.95 no
C(9) H(13) 0.99 no
C(10) C(11) 1.391(5) yes
C(10) C(15) 1.385(5) yes
C(11) C(12) 1.380(5) yes
C(11) H(14) 1.03 no
C(12) C(13) 1.375(6) yes
C(12) H(15) 0.99 no
C(13) C(14) 1.386(6) yes
C(13) H(16) 0.97 no
C(14) C(15) 1.383(6) yes
C(14) H(17) 0.97 no
C(15) H(18) 1.01 no

loop_
_geom_contact_atom_site_label_1
_geom_contact_atom_site_label_2
_geom_contact_distance
_geom_contact_site_symmetry_2
_geom_contact_publ_flag
O(1) N(1) 2.967(4) 3_656 no
O(1) C(2) 3.530(5) 7 no
N(1) C(13) 3.578(6) 8_556 no

loop_
_geom_hbond_atom_site_label_D
_geom_hbond_atom_site_label_H
_geom_hbond_atom_site_label_A
_geom_hbond_distance_DH
_geom_hbond_distance_HA
_geom_hbond_distance_DA
_geom_hbond_angle_DHA
_geom_hbond_site_symmetry_A
O(1) H(19) N(1) 1.06 1.91 2.967(4) 170.7 3_656

loop_
_geom_torsion_atom_site_label_1
_geom_torsion_atom_site_label_2
_geom_torsion_atom_site_label_3
_geom_torsion_atom_site_label_4
_geom_torsion
_geom_torsion_publ_flag
O(1) C(1) C(2) C(3) 66.1(4) no
O(1) C(1) C(6) C(5) -68.2(4) no
O(1) C(1) C(6) C(10) 64.5(4) no
N(1) C(8) C(5) C(4) 108.3(2) no
N(1) C(8) C(5) C(6) -134.4(2) no
N(1) C(8) C(5) C(9) -10.4(2) no
C(1) C(2) C(3) C(4) 56.1(5) no
C(1) C(6) C(5) C(4) -53.6(4) no
C(1) C(6) C(5) C(8) -169.6(3) no
C(1) C(6) C(5) C(9) 72.2(4) no
C(1) C(6) C(10) C(11) -52.3(5) no
C(1) C(6) C(10) C(15) 129.5(3) no
C(2) C(1) C(6) C(5) 51.5(4) no
C(2) C(1) C(6) C(10) -175.8(3) no
C(2) C(3) C(4) C(5) -57.4(5) no
C(3) C(2) C(1) C(6) -52.7(4) no
C(3) C(2) C(1) C(7) -173.8(3) no
C(3) C(4) C(5) C(6) 56.0(4) no
C(3) C(4) C(5) C(8) 171.7(3) no
C(3) C(4) C(5) C(9) -72.5(4) no
C(4) C(5) C(6) C(10) 171.8(3) no
C(5) C(6) C(1) C(7) 173.0(3) no
C(5) C(6) C(10) C(11) 80.5(4) no
C(5) C(6) C(10) C(15) -97.6(4) no
C(6) C(10) C(11) C(12) -176.9(4) no
C(6) C(10) C(15) C(14) 176.9(4) no
C(7) C(1) C(6) C(10) -54.3(4) no
C(8) C(5) C(6) C(10) 55.8(4) no
C(9) C(5) C(6) C(10) -62.4(4) no
C(10) C(11) C(12) C(13) -0.4(6) no
C(10) C(15) C(14) C(13) 0.4(7) no
C(11) C(10) C(15) C(14) -1.3(6) no
C(11) C(12) C(13) C(14) -0.6(7) no
C(12) C(11) C(10) C(15) 1.3(6) no
C(12) C(13) C(14) C(15) 0.6(7) no
